data_1537221
loop_
_publ_author_name
'Labidi, O.'
'Conflant, P.'
'Roussel, P.'
'Drache, M.'
'Huve, M.'
'Wignacourt, J.P.'

_publ_section_title
;
 Stabilization of a new delta' polymorph in P-substituted Pb2 Bi V O6:
 Single crystal structure of Pb2 Bi (V0.84 P0.16) O6 and conduction
 properties of related materials
;
_journal_name_full 'Journal of Solid State Chemistry'
_journal_page_first 2247
_journal_page_last 2255
_journal_volume 178
_journal_year 2005
_chemical_formula_sum 'Bi O6 P0.16 Pb2 V0.84'
_chemical_name_systematic 'Pb2 Bi (V0.84 P0.16) O6'
_space_group_IT_number 61
_symmetry_space_group_name_Hall '-P 2ac 2ab'
_symmetry_space_group_name_H-M 'P b c a'
_cell_angle_alpha 90
_cell_angle_beta 90
_cell_angle_gamma 90
_cell_formula_units_Z 8
_cell_length_a 5.922
_cell_length_b 18.396
_cell_length_c 11.864
_cell_volume 1292.477
_citation_journal_id_ASTM JSSCBI
_cod_data_source_file Labidi_JSSCBI_2005_1909.cif
_cod_data_source_block Bi1O6P0.16Pb2V0.84
_cod_original_formula_sum 'Bi1 O6 P0.16 Pb2 V0.84'
_cod_database_code 1537221

loop_
_symmetry_equiv_pos_as_xyz
x,y,z
-x+1/2,-y,z+1/2
x+1/2,-y+1/2,-z
-x,y+1/2,-z+1/2
-x,-y,-z
x-1/2,y,-z-1/2
-x-1/2,y-1/2,z
x,-y-1/2,z-1/2

loop_
_atom_site_label
_atom_site_type_symbol
_atom_site_fract_x
_atom_site_fract_y
_atom_site_fract_z
_atom_site_occupancy
_atom_site_U_iso_or_equiv
P2 P+5 0.764 0.1227 0.5612 0.16 0.0
O4 O-2 0.587 0.0822 0.479 1 0.0
Pb1 Pb+2 0.76202 0.28198 0.35323 1 0.0
Pb2 Pb+2 0.20482 0.98726 0.14639 1 0.0
Bi1 Bi+3 0.24305 0.13592 0.34875 1 0.0
V1 V+5 0.764 0.1227 0.5612 0.84 0.0
O1 O-2 0.442 0.0603 0.241 1 0.0
O2 O-2 0.666 0.1256 0.694 1 0.0
O6 O-2 0.989 0.0715 0.546 1 0.0
O3 O-2 0.009 0.2097 0.242 1 0.0
O5 O-2 0.837 0.2033 0.512 1 0.0
